data_4066535
loop_
_publ_author_name
'Tse, Sunny Kai San'
'Bai, Wei'
'Sung, Herman Ho-Yung'
'Williams, Ian Duncan'
'Jia, Guochen'

_publ_section_title
;
 Substituted Cyclopentadienyl Osmium Complexes from the Reactions of
 OsH3Cl(PPh3)3with Fulvenes and Cyclopentadienes
;
_journal_issue 16
_journal_name_full Organometallics
_journal_page_first 3571
_journal_paper_doi 10.1021/om1005066
_journal_volume 29
_journal_year 2010
_chemical_formula_sum 'C26 H22'
_chemical_formula_weight 334.44
_chemical_name_systematic
; 
 ? 
;
_space_group_IT_number 14
_symmetry_cell_setting monoclinic
_symmetry_space_group_name_Hall '-P 2ybc'
_symmetry_space_group_name_H-M 'P 1 21/c 1'
_atom_sites_solution_hydrogens geom
_atom_sites_solution_primary direct
_atom_sites_solution_secondary difmap
_audit_creation_method SHELXL-97
_cell_angle_alpha 90.00
_cell_angle_beta 99.019(2)
_cell_angle_gamma 90.00
_cell_formula_units_Z 4
_cell_length_a 29.3956(9)
_cell_length_b 6.5728(2)
_cell_length_c 9.5187(3)
_cell_measurement_reflns_used 4252
_cell_measurement_temperature 143(2)
_cell_measurement_theta_max 71.44
_cell_measurement_theta_min 5.16
_cell_volume 1816.38(10)
_computing_structure_refinement 'SHELXL-97 (Sheldrick, 1997)'
_computing_structure_solution 'SHELXS-97 (Sheldrick, 1990)'
_diffrn_ambient_temperature 143(2)
_diffrn_measured_fraction_theta_full 0.980
_diffrn_measured_fraction_theta_max 0.980
_diffrn_radiation_monochromator graphite
_diffrn_radiation_source 'fine-focus sealed tube'
_diffrn_radiation_type CuK\a
_diffrn_radiation_wavelength 1.54178
_diffrn_reflns_av_R_equivalents 0.0405
_diffrn_reflns_av_sigmaI/netI 0.0352
_diffrn_reflns_limit_h_max 35
_diffrn_reflns_limit_h_min -21
_diffrn_reflns_limit_k_max 7
_diffrn_reflns_limit_k_min -7
_diffrn_reflns_limit_l_max 11
_diffrn_reflns_limit_l_min -11
_diffrn_reflns_number 9931
_diffrn_reflns_theta_full 66.50
_diffrn_reflns_theta_max 67.50
_diffrn_reflns_theta_min 6.91
_exptl_absorpt_coefficient_mu 0.518
_exptl_absorpt_correction_T_max 1.00
_exptl_absorpt_correction_T_min 0.63
_exptl_absorpt_correction_type multi-scan
_exptl_absorpt_process_details SADABS
_exptl_crystal_colour purple
_exptl_crystal_density_diffrn 1.223
_exptl_crystal_density_method 'not measured'
_exptl_crystal_description plate
_exptl_crystal_F_000 712
_exptl_crystal_size_max 0.35
_exptl_crystal_size_mid 0.30
_exptl_crystal_size_min 0.03
_refine_diff_density_max 0.198
_refine_diff_density_min -0.131
_refine_diff_density_rms 0.036
_refine_ls_extinction_method none
_refine_ls_goodness_of_fit_ref 1.005
_refine_ls_hydrogen_treatment constr
_refine_ls_matrix_type full
_refine_ls_number_parameters 239
_refine_ls_number_reflns 3204
_refine_ls_number_restraints 0
_refine_ls_restrained_S_all 1.005
_refine_ls_R_factor_all 0.0591
_refine_ls_R_factor_gt 0.0432
_refine_ls_shift/su_max 0.000
_refine_ls_shift/su_mean 0.000
_refine_ls_structure_factor_coef Fsqd
_refine_ls_weighting_details 'calc w=1/[\s^2^(Fo^2^)+(0.0670P)^2^+0.0000P] where P=(Fo^2^+2Fc^2^)/3'
_refine_ls_weighting_scheme calc
_refine_ls_wR_factor_gt 0.1074
_refine_ls_wR_factor_ref 0.1130
_reflns_number_gt 2410
_reflns_number_total 3204
_reflns_threshold_expression >2sigma(I)
_cod_data_source_file om1005066_si_001.cif
_cod_data_source_block Compound14S
_cod_depositor_comments
;
The following automatic conversions were performed:

'_symmetry_cell_setting' value 'Monoclinic' changed to 'monoclinic'
according to /home/saulius/struct/CIF-dictionaries/cif_core.dic
dictionary named 'cif_core.dic' version 2.4.1 from 2010-06-29.

Automatic conversion script
Id: cif_fix_values 1715 2011-07-08 13:25:40Z adriana 
;
_cod_original_sg_symbol_H-M P2(1)/c
_cod_database_code 4066535

loop_
_symmetry_equiv_pos_as_xyz
'x, y, z'
'-x, y+1/2, -z+1/2'
'-x, -y, -z'
'x, -y-1/2, z-1/2'

loop_
_atom_site_label
_atom_site_type_symbol
_atom_site_fract_x
_atom_site_fract_y
_atom_site_fract_z
_atom_site_U_iso_or_equiv
_atom_site_adp_type
_atom_site_occupancy
_atom_site_symmetry_multiplicity
_atom_site_calc_flag
_atom_site_refinement_flags
C1 C 0.34929(5) 0.6557(2) 0.33871(16) 0.0335(3) Uani 1 1 d .
C2 C 0.39511(5) 0.6443(2) 0.34691(17) 0.0384(4) Uani 1 1 d .
C3 C 0.40740(5) 0.4567(2) 0.27500(17) 0.0385(4) Uani 1 1 d .
C4 C 0.36871(5) 0.3535(2) 0.22529(16) 0.0341(3) Uani 1 1 d .
C5 C 0.32919(5) 0.4730(2) 0.26269(15) 0.0308(3) Uani 1 1 d .
C6 C 0.32363(6) 0.8097(3) 0.41368(19) 0.0436(4) Uani 1 1 d .
H6A H 0.3441 0.8638 0.4964 0.065 Uiso 1 1 calc R
H6B H 0.2970 0.7444 0.4452 0.065 Uiso 1 1 calc R
H6C H 0.3131 0.9212 0.3482 0.065 Uiso 1 1 calc R
C7 C 0.43035(6) 0.7901(3) 0.4210(2) 0.0571(5) Uani 1 1 d .
H7A H 0.4147 0.9070 0.4558 0.086 Uiso 1 1 calc R
H7B H 0.4503 0.8370 0.3540 0.086 Uiso 1 1 calc R
H7C H 0.4491 0.7213 0.5013 0.086 Uiso 1 1 calc R
C8 C 0.45607(6) 0.4003(3) 0.2621(2) 0.0561(5) Uani 1 1 d .
H8A H 0.4561 0.2765 0.2048 0.084 Uiso 1 1 calc R
H8B H 0.4736 0.3762 0.3571 0.084 Uiso 1 1 calc R
H8C H 0.4704 0.5115 0.2161 0.084 Uiso 1 1 calc R
C9 C 0.36375(6) 0.1639(3) 0.13769(19) 0.0438(4) Uani 1 1 d .
H9A H 0.3942 0.1189 0.1205 0.066 Uiso 1 1 calc R
H9B H 0.3441 0.1913 0.0466 0.066 Uiso 1 1 calc R
H9C H 0.3497 0.0571 0.1885 0.066 Uiso 1 1 calc R
C10 C 0.28532(5) 0.4103(2) 0.23219(15) 0.0325(3) Uani 1 1 d .
H10A H 0.2811 0.2732 0.2012 0.039 Uiso 1 1 calc R
C11 C 0.24258(5) 0.5256(2) 0.24021(15) 0.0304(3) Uani 1 1 d .
C12 C 0.20586(5) 0.4389(2) 0.29943(14) 0.0285(3) Uani 1 1 d .
C13 C 0.21018(5) 0.2482(2) 0.37493(16) 0.0308(3) Uani 1 1 d .
H13A H 0.2389 0.1790 0.3876 0.037 Uiso 1 1 calc R
C14 C 0.17438(5) 0.1653(2) 0.42831(15) 0.0317(3) Uani 1 1 d .
H14A H 0.1785 0.0391 0.4774 0.038 Uiso 1 1 calc R
C15 C 0.13038(5) 0.2637(2) 0.41237(15) 0.0304(3) Uani 1 1 d .
C16 C 0.12506(5) 0.4533(2) 0.34021(14) 0.0286(3) Uani 1 1 d .
C17 C 0.16296(5) 0.5422(2) 0.28470(14) 0.0277(3) Uani 1 1 d .
C18 C 0.15713(5) 0.7327(2) 0.21348(15) 0.0299(3) Uani 1 1 d .
C19 C 0.19458(5) 0.8179(2) 0.16054(16) 0.0331(3) Uani 1 1 d .
H19A H 0.1914 0.9468 0.1149 0.040 Uiso 1 1 calc R
C20 C 0.23623(5) 0.7158(2) 0.17408(16) 0.0332(3) Uani 1 1 d .
H20A H 0.2612 0.7766 0.1374 0.040 Uiso 1 1 calc R
C21 C 0.09246(5) 0.1786(2) 0.46467(16) 0.0350(3) Uani 1 1 d .
H21A H 0.0958 0.0523 0.5138 0.042 Uiso 1 1 calc R
C22 C 0.05052(5) 0.2765(2) 0.44538(18) 0.0396(4) Uani 1 1 d .
H22A H 0.0252 0.2163 0.4805 0.048 Uiso 1 1 calc R
C23 C 0.04485(5) 0.4617(2) 0.37541(18) 0.0381(4) Uani 1 1 d .
H23A H 0.0157 0.5276 0.3636 0.046 Uiso 1 1 calc R
C24 C 0.08171(5) 0.5527(2) 0.32186(15) 0.0317(3) Uani 1 1 d .
C25 C 0.07721(5) 0.7445(2) 0.24916(17) 0.0357(4) Uani 1 1 d .
H25A H 0.0484 0.8129 0.2369 0.043 Uiso 1 1 calc R
C26 C 0.11294(5) 0.8303(2) 0.19769(16) 0.0339(3) Uani 1 1 d .
H26A H 0.1088 0.9576 0.1501 0.041 Uiso 1 1 calc R

loop_
_atom_site_aniso_label
_atom_site_aniso_U_11
_atom_site_aniso_U_22
_atom_site_aniso_U_33
_atom_site_aniso_U_23
_atom_site_aniso_U_13
_atom_site_aniso_U_12
C1 0.0374(8) 0.0350(8) 0.0286(8) 0.0027(6) 0.0066(6) 0.0007(6)
C2 0.0362(8) 0.0416(9) 0.0364(9) 0.0033(7) 0.0030(6) -0.0011(7)
C3 0.0322(8) 0.0437(9) 0.0400(9) 0.0088(7) 0.0068(6) 0.0063(7)
C4 0.0354(8) 0.0347(8) 0.0329(8) 0.0060(6) 0.0076(6) 0.0051(6)
C5 0.0339(8) 0.0326(7) 0.0269(7) 0.0048(6) 0.0081(5) 0.0033(6)
C6 0.0464(10) 0.0431(9) 0.0431(10) -0.0107(7) 0.0130(7) -0.0029(7)
C7 0.0429(10) 0.0600(12) 0.0659(13) -0.0096(10) 0.0005(9) -0.0075(9)
C8 0.0332(9) 0.0629(12) 0.0723(13) 0.0079(10) 0.0082(8) 0.0087(8)
C9 0.0463(9) 0.0390(9) 0.0478(10) -0.0014(7) 0.0129(7) 0.0082(7)
C10 0.0372(8) 0.0301(7) 0.0310(8) -0.0005(6) 0.0078(6) 0.0009(6)
C11 0.0315(8) 0.0312(7) 0.0284(7) -0.0038(6) 0.0041(5) -0.0005(6)
C12 0.0304(7) 0.0281(7) 0.0265(7) -0.0023(6) 0.0023(5) 0.0000(6)
C13 0.0313(7) 0.0283(7) 0.0319(8) -0.0012(6) 0.0023(6) 0.0041(6)
C14 0.0396(8) 0.0255(7) 0.0290(8) 0.0004(6) 0.0027(6) 0.0001(6)
C15 0.0354(8) 0.0295(7) 0.0258(7) -0.0045(6) 0.0032(6) -0.0025(6)
C16 0.0318(8) 0.0276(7) 0.0255(7) -0.0052(6) 0.0017(5) -0.0006(5)
C17 0.0315(8) 0.0272(7) 0.0237(7) -0.0029(5) 0.0023(5) 0.0009(6)
C18 0.0346(8) 0.0266(7) 0.0274(7) -0.0028(6) 0.0017(6) 0.0026(6)
C19 0.0427(9) 0.0261(7) 0.0307(8) 0.0017(6) 0.0063(6) -0.0010(6)
C20 0.0352(8) 0.0330(8) 0.0323(8) 0.0003(6) 0.0082(6) -0.0038(6)
C21 0.0410(8) 0.0321(7) 0.0325(8) -0.0026(6) 0.0072(6) -0.0073(6)
C22 0.0353(8) 0.0435(9) 0.0416(9) -0.0076(7) 0.0108(7) -0.0098(7)
C23 0.0302(8) 0.0407(9) 0.0431(9) -0.0087(7) 0.0052(6) -0.0002(6)
C24 0.0297(8) 0.0337(8) 0.0309(7) -0.0071(6) 0.0023(6) -0.0010(6)
C25 0.0329(8) 0.0341(8) 0.0381(8) -0.0046(6) -0.0006(6) 0.0079(6)
C26 0.0394(8) 0.0282(7) 0.0323(8) -0.0011(6) -0.0005(6) 0.0061(6)

loop_
_atom_type_symbol
_atom_type_description
_atom_type_scat_dispersion_real
_atom_type_scat_dispersion_imag
_atom_type_scat_source
C C 0.0181 0.0091 'International Tables Vol C Tables 4.2.6.8 and 6.1.1.4'
H H 0.0000 0.0000 'International Tables Vol C Tables 4.2.6.8 and 6.1.1.4'

loop_
_geom_angle_atom_site_label_1
_geom_angle_atom_site_label_2
_geom_angle_atom_site_label_3
_geom_angle
C2 C1 C5 107.75(14)
C2 C1 C6 125.68(15)
C5 C1 C6 125.93(13)
C1 C2 C3 109.58(14)
C1 C2 C7 127.21(16)
C3 C2 C7 123.17(15)
C4 C3 C2 109.16(14)
C4 C3 C8 127.65(16)
C2 C3 C8 123.18(15)
C3 C4 C5 107.31(14)
C3 C4 C9 128.34(15)
C5 C4 C9 124.16(14)
C10 C5 C1 130.78(14)
C10 C5 C4 123.00(14)
C1 C5 C4 106.19(13)
C5 C10 C11 128.79(14)
C20 C11 C12 118.89(13)
C20 C11 C10 119.28(13)
C12 C11 C10 121.45(13)
C11 C12 C17 119.35(13)
C11 C12 C13 122.44(13)
C17 C12 C13 118.21(13)
C14 C13 C12 121.68(13)
C13 C14 C15 121.37(13)
C21 C15 C16 119.14(14)
C21 C15 C14 122.38(14)
C16 C15 C14 118.48(13)
C24 C16 C15 119.53(13)
C24 C16 C17 120.19(13)
C15 C16 C17 120.28(13)
C12 C17 C18 120.47(13)
C12 C17 C16 119.97(13)
C18 C17 C16 119.56(13)
C19 C18 C17 118.82(13)
C19 C18 C26 122.30(14)
C17 C18 C26 118.89(14)
C20 C19 C18 120.47(13)
C19 C20 C11 121.93(14)
C22 C21 C15 120.64(14)
C21 C22 C23 120.83(14)
C22 C23 C24 120.57(14)
C23 C24 C16 119.28(14)
C23 C24 C25 122.20(14)
C16 C24 C25 118.52(13)
C26 C25 C24 121.62(14)
C25 C26 C18 121.21(14)

loop_
_geom_bond_atom_site_label_1
_geom_bond_atom_site_label_2
_geom_bond_distance
C1 C2 1.339(2)
C1 C5 1.476(2)
C1 C6 1.507(2)
C2 C3 1.482(2)
C2 C7 1.503(2)
C3 C4 1.345(2)
C3 C8 1.501(2)
C4 C5 1.491(2)
C4 C9 1.494(2)
C5 C10 1.342(2)
C10 C11 1.4794(19)
C11 C20 1.399(2)
C11 C12 1.414(2)
C12 C17 1.4196(19)
C12 C13 1.440(2)
C13 C14 1.353(2)
C14 C15 1.433(2)
C15 C21 1.406(2)
C15 C16 1.420(2)
C16 C24 1.419(2)
C16 C17 1.431(2)
C17 C18 1.422(2)
C18 C19 1.398(2)
C18 C26 1.435(2)
C19 C20 1.385(2)
C21 C22 1.377(2)
C22 C23 1.385(2)
C23 C24 1.402(2)
C24 C25 1.434(2)
C25 C26 1.350(2)

loop_
_cod_related_entry_id
_cod_related_entry_database
_cod_related_entry_code
1 ChemSpider 30659682
